data_2004317
loop_
_publ_author_name
'Lynch, V. M.'
'Hulme, C.'
'Magnus, P.'
'Davis, B. E.'

_publ_section_title
;
 Novel 2- and 5-Azido-<i>N</i>-(diphenylcarbamoyl)proline Methyl
 Esters. Examples of a Novel Proline Oxidation
;
_journal_issue 12
_journal_name_full 'Acta Crystallographica Section C'
_journal_page_first 2598
_journal_page_last 2601
_journal_paper_doi 10.1107/S0108270195010237
_journal_volume 51
_journal_year 1995
_chemical_formula_sum 'C19 H19 N5 O3'
_chemical_formula_weight 365.39
_chemical_name_systematic
;
2-Azido-N,N-diphenylcarbamoyl proline methyl ester
;
_space_group_crystal_system orthorhombic
_space_group_IT_number 19
_space_group_name_Hall 'P 2ac 2ab'
_space_group_name_H-M_alt 'P 21 21 21'
_cell_angle_alpha 90.0
_cell_angle_beta 90.0
_cell_angle_gamma 90.0
_cell_formula_units_Z 4
_cell_length_a 9.253(2)
_cell_length_b 12.558(2)
_cell_length_c 15.862(8)
_cell_measurement_reflns_used 31
_cell_measurement_temperature 298.0(10)
_cell_measurement_theta_max 10.6
_cell_measurement_theta_min 7.8
_cell_volume 1843.2(11)
_computing_cell_refinement 'Siemens P3/V Software'
_computing_data_collection 'Siemens P3/V Software (Siemens, 1989)'
_computing_data_reduction 'SHELXTL-Plus (Sheldrick, 1991)'
_computing_molecular_graphics SHELXTL-Plus
_computing_publication_material 'MPLN (Cordes, 1983); FUER (Larson, 1982)'
_computing_structure_refinement SHELXTL-Plus
_computing_structure_solution SHELXTL-Plus
_diffrn_ambient_temperature 298.0(10)
_diffrn_measurement_device 'Nicolet R3 diffractometer'
_diffrn_measurement_method \w
_diffrn_radiation_monochromator graphite
_diffrn_radiation_source 'X-ray tube'
_diffrn_radiation_type MoK\a
_diffrn_radiation_wavelength 0.71073
_diffrn_reflns_av_R_equivalents 0.026
_diffrn_reflns_limit_h_max 11
_diffrn_reflns_limit_h_min -11
_diffrn_reflns_limit_k_max 14
_diffrn_reflns_limit_k_min 0
_diffrn_reflns_limit_l_max 18
_diffrn_reflns_limit_l_min 0
_diffrn_reflns_number 3532
_diffrn_reflns_theta_max 25.0
_diffrn_reflns_theta_min 2.0
_diffrn_standards_decay_% 1.5
_diffrn_standards_interval_count 98
_diffrn_standards_number 2
_exptl_absorpt_coefficient_mu 0.08637
_exptl_absorpt_correction_type none
_exptl_crystal_colour colorless
_exptl_crystal_density_diffrn 1.32
_exptl_crystal_description needle
_exptl_crystal_F_000 768
_exptl_crystal_size_max 0.47
_exptl_crystal_size_mid 0.17
_exptl_crystal_size_min 0.15
_refine_diff_density_max 0.46
_refine_diff_density_min -0.28
_refine_ls_goodness_of_fit_obs 1.508
_refine_ls_hydrogen_treatment noref
_refine_ls_matrix_type full
_refine_ls_number_parameters 160
_refine_ls_number_reflns 884
_refine_ls_R_factor_all 0.151
_refine_ls_R_factor_obs 0.0737
_refine_ls_shift/esd_max 0.007
_refine_ls_shift/esd_mean 0.002
_refine_ls_structure_factor_coef F
_refine_ls_weighting_details w=1/[\s^2^(F)+0.0004F^2^]
_refine_ls_weighting_scheme calc
_refine_ls_wR_factor_all 0.0788
_refine_ls_wR_factor_obs 0.0632
_reflns_number_observed 844
_reflns_number_total 1863
_reflns_observed_criterion F>4.0\s(F)
_cod_data_source_file sz1008.cif
_cod_data_source_block A
_cod_depositor_comments
;
 Updating space group information and adding the symmetry operation list.

 Antanas Vaitkus,
 2018-06-18

The following automatic conversions were performed:
'_symmetry_cell_setting' value 'Orthorhombic' changed to 'orthorhombic'
according to '/home/saulius/struct/CIF-dictionaries/cif_core.dic'
dictionary named 'cif_core.dic' version 2.4.1 from 2010-06-29.

Automatic conversion script
Id: cif_fix_enum 1527 2010-12-29 10:47:43Z saulius 

The following automatic conversions were performed:

'_symmetry_cell_setting' value 'Orthorhombic' changed to
'orthorhombic' according to
/home/saulius/struct/CIF-dictionaries/cif_core.dic dictionary named
'cif_core.dic' version 2.4.1 from
2010-06-29.

'_atom_site_thermal_displace_type' value 'uiso' changed
to 'Uiso' according to
/home/saulius/struct/CIF-dictionaries/cif_core.dic dictionary named
'cif_core.dic' version 2.4.1 from 2010-06-29 (19
times).

'_geom_angle_publ_flag' value 'YES' changed to 'yes'
according to /home/saulius/struct/CIF-dictionaries/cif_core.dic
dictionary named 'cif_core.dic' version 2.4.1 from 2010-06-29 (2
times).

Automatic conversion script
Id: cif_fix_values 1715 2011-07-08 13:25:40Z adriana 

The following automatic conversions were performed:

'_refine_ls_weighting_scheme' value 'calc w=1/[\s^2^(F)+0.0004F^2^]'
was changed to 'calc'. New tag '_refine_ls_weighting_details' was
created. The value of the new tag was set to
'w=1/[\s^2^(F)+0.0004F^2^]'.

Automatic conversion script
Id: cif_fix_values 3143 2015-03-26 13:38:13Z robertas 
;
_cod_original_cell_volume 1843.2(10)
_cod_database_code 2004317

loop_
_space_group_symop_id
_space_group_symop_operation_xyz
1 x,y,z
2 -x+1/2,-y,z+1/2
3 x+1/2,-y+1/2,-z
4 -x,y+1/2,-z+1/2

loop_
_atom_site_aniso_label
_atom_site_aniso_U_11
_atom_site_aniso_U_22
_atom_site_aniso_U_33
_atom_site_aniso_U_12
_atom_site_aniso_U_13
_atom_site_aniso_U_23
N1 0.024(5) 0.044(6) 0.044(6) 0.014(5) -0.012(5) -0.018(5)
C2 0.036(7) 0.041(8) 0.047(7) 0.009(6) 0.000(7) 0.002(6)
C3 0.052(8) 0.063(9) 0.071(9) 0.009(8) -0.016(7) -0.001(8)
C4 0.058(8) 0.067(9) 0.063(9) 0.022(7) -0.007(8) -0.026(8)
C5 0.058(8) 0.052(8) 0.044(7) 0.020(7) -0.002(7) -0.008(7)
N6 0.071(8) 0.064(8) 0.046(7) -0.012(7) 0.006(6) -0.011(6)
N7 0.067(8) 0.071(9) 0.046(8) -0.016(7) -0.008(8) 0.015(7)
N8 0.147(12) 0.119(11) 0.059(8) -0.009(11) 0.027(9) -0.018(9)
C9 0.035(7) 0.071(11) 0.045(8) 0.013(8) -0.008(7) -0.013(8)
O10 0.072(6) 0.093(7) 0.063(6) -0.021(6) -0.008(6) 0.022(6)
O11 0.056(6) 0.066(6) 0.071(6) -0.012(5) -0.031(5) -0.010(5)
C12 0.051(9) 0.090(12) 0.115(13) -0.025(8) -0.025(9) -0.014(10)
C13 0.035(7) 0.033(8) 0.059(9) 0.000(7) -0.008(6) -0.005(7)
O14 0.045(4) 0.047(5) 0.063(6) 0.012(4) -0.020(4) -0.015(5)
N15 0.032(5) 0.037(6) 0.045(5) 0.010(5) -0.014(4) -0.001(5)

loop_
_atom_site_label
_atom_site_fract_x
_atom_site_fract_y
_atom_site_fract_z
_atom_site_U_iso_or_equiv
_atom_site_thermal_displace_type
_atom_site_calc_flag
_atom_site_calc_attached_atom
N1 .3676(9) .1755(7) .1906(5) .037(3) Uani d .
C2 .4819(11) .1584(9) .2517(7) .041(4) Uani d .
C3 .5663(13) .0646(9) .2184(7) .062(5) Uani d .
C4 .5524(11) .0737(10) .1237(7) .063(5) Uani d .
C5 .4009(11) .1195(9) .1092(6) .051(4) Uani d .
N6 .4230(11) .1264(8) .3352(6) .060(4) Uani d .
N7 .3918(11) .1936(9) .3876(7) .061(5) Uani d .
N8 .358(2) .2478(12) .4426(7) .109(6) Uani d .
C9 .5828(12) .2580(11) .2541(8) .050(5) Uani d .
O10 .6082(9) .3076(7) .1944(5) .076(4) Uani d .
O11 .6441(8) .2651(6) .3306(5) .064(3) Uani d .
C12 .7598(10) .3426(10) .3337(8) .086(6) Uani d .
C13 .2759(11) .2575(10) .2016(8) .042(5) Uani d .
O14 .2895(7) .3216(6) .2577(5) .052(3) Uani d .
N15 .1646(8) .2646(7) .1402(5) .038(3) Uani d .
C16 .0955(7) .3647(4) .1276(4) .039(3) Uiso d .
C17 -.0546(7) .3727(4) .1219(4) .045(3) Uiso calc c16
C18 -0.1188(7) .4711(4) .1056(4) .072(4) Uiso calc c16
C19 -.0330(7) .5614(4) .0948(4) .057(3) Uiso calc c16
C20 .1170(7) .5534(4) .1004(4) .059(3) Uiso calc c16
C21 .1813(7) .4550(4) .1168(4) .052(3) Uiso calc c16
C22 .0903(6) .1718(4) .1135(4) .036(3) Uiso d .
C23 .0298(6) .1032(4) .1730(4) .049(3) Uiso calc c21
C24 -.0433(6) .0119(4) .1467(4) .064(4) Uiso calc c21
C25 -.0558(6) -.0108(4) .0609(4) .070(4) Uiso calc c21
C26 .0048(6) .0578(4) .0015(4) .058(3) Uiso calc c21
C27 .0779(6) .1491(4) .0277(4) .051(3) Uiso calc c21
H3A .6653 .0662 .2364 .0742 Uiso calc c3
H3B .5238 -0.0016 .2358 .0742 Uiso calc c3
H4A .6220 .1243 .1035 .0751 Uiso calc c4
H4B .5666 .0071 .0951 .0751 Uiso calc c4
H5A .3346 .0619 .0999 .0613 Uiso calc c5
H5B .3954 .1682 .0627 .0613 Uiso calc c5
H12A .7994 .3443 .3896 .103 Uiso calc c12
H12B .7220 .4116 .3196 .103 Uiso calc c12
H12C .8342 .3237 .2943 .103 Uiso calc c12
H17 -0.1136 .3106 .1293 .0538 Uiso calc c17
H18 -0.2221 .4766 .1017 .0871 Uiso calc c18
H19 -0.0772 .6291 .0835 .068 Uiso calc c19
H20 .1761 .6155 .0930 .071 Uiso calc c20
H21 .2846 .4495 .1207 .063 Uiso calc c21
H23 .0384 .1189 .2320 .0582 Uiso calc c23
H24 -0.0850 -0.0353 .1876 .0763 Uiso calc c24
H25 -0.1061 -0.0737 .0428 .0842 Uiso calc c25
H26 -0.0038 .0421 -0.0576 .0696 Uiso calc c26
H27 .1196 .1963 -0.0132 .0616 Uiso calc c27

loop_
_atom_type_symbol
_atom_type_scat_dispersion_real
_atom_type_scat_dispersion_imag
_atom_type_scat_source
C .002 .002 ' International Tables Vol.IV'
H 0 0 'International Tables Vol.IV '
O .008 .006 ' International Tables Vol.IV'
N .004 .003 'International Tables Vol.IV'

loop_
_geom_angle_atom_site_label_1
_geom_angle_atom_site_label_2
_geom_angle_atom_site_label_3
_geom_angle
_geom_angle_publ_flag
C2 N1 C5 110.8(8) yes
C2 N1 C13 119.1(9) yes
C5 N1 C13 126.9(9) yes
C3 C2 N6 106.9(9) yes
C3 C2 C9 108.9(9) yes
C3 C2 N1 105.1(9) yes
N6 C2 C9 114.4(9) yes
N6 C2 N1 111.6(8) yes
C9 C2 N1 109.4(9) yes
C4 C3 H3A 112.0(12) no
C4 C3 H3B 108.4(12) no
C4 C3 C2 104.1(9) yes
H3A C3 H3B 109.(2) no
H3A C3 C2 112.0(12) no
H3B C3 C2 111.3(13) no
C5 C4 H4A 108.4(12) no
C5 C4 H4B 112.4(11) no
C5 C4 C3 104.8(9) yes
H4A C4 H4B 109.1(14) no
H4A C4 C3 108.9(12) no
H4B C4 C3 113.0(12) no
H5A C5 H5B 109.2(13) no
H5A C5 N1 110.7(10) no
H5A C5 C4 109.0(11) no
H5B C5 N1 110.5(11) no
H5B C5 C4 113.8(11) no
N1 C5 C4 103.6(8) yes
N7 N6 C2 120.5(10) yes
N8 N7 N6 172.6(14) yes
O10 C9 O11 128.2(12) yes
O10 C9 C2 122.2(11) yes
O11 C9 C2 109.1(10) yes
C12 O11 C9 112.8(9) yes
H12A C12 H12B 109.(2) no
H12A C12 H12C 109.5(13) no
H12A C12 O11 109.2(13) no
H12B C12 H12C 109.(2) no
H12B C12 O11 109.2(10) no
H12C C12 O11 110.0(13) no
O14 C13 N15 122.7(10) yes
O14 C13 N1 122.7(10) yes
N15 C13 N1 114.5(10) yes
C16 N15 C22 117.8(6) yes
C16 N15 C13 118.5(8) yes
C22 N15 C13 120.3(8) yes
C17 C16 C21 120.0(5) yes
C17 C16 N15 121.3(5) yes
C21 C16 N15 118.6(6) yes
C18 C17 H17 120.0 no
C18 C17 C16 120.0 no
H17 C17 C16 120.0 no
C19 C18 H18 120.0 no
C19 C18 C17 120.0 no
H18 C18 C17 120.0 no
C20 C19 H19 120.0 no
C20 C19 C18 120.0 no
H19 C19 C18 120.0 no
C21 C20 H20 120.0 no
C21 C20 C19 120.0 no
H20 C20 C19 120.0 no
H21 C21 C16 120.0 no
H21 C21 C20 120.0 no
C16 C21 C20 120.0 no
C23 C22 C27 120.0 no
C23 C22 N15 120.0(6) yes
C27 C22 N15 120.0(6) yes
C24 C23 H23 120.0 no
C24 C23 C22 120.0 no
H23 C23 C22 120.0 no
C25 C24 H24 120.0 no
C25 C24 C23 120.0 no
H24 C24 C23 120.0 no
C26 C25 H25 120.0 no
C26 C25 C24 120.0 no
H25 C25 C24 120.0 no
C27 C26 H26 120.0 no
C27 C26 C25 120.0 no
H26 C26 C25 120.0 no
H27 C27 C22 120.0 no
H27 C27 C26 120.0 no
C22 C27 C26 120.0 no

loop_
_geom_bond_atom_site_label_1
_geom_bond_atom_site_label_2
_geom_bond_distance
_geom_bond_publ_flag
C2 N1 1.451(13) yes
C5 N1 1.502(13) yes
C13 N1 1.346(14) yes
C3 C2 1.51(2) yes
N6 C2 1.487(15) yes
C9 C2 1.56(2) yes
C4 C3 1.51(2) yes
H3A C3 0.96(2) no
H3B C3 0.96(2) no
C5 C4 1.532(15) yes
H4A C4 0.96 no
H4B C4 0.96 no
H5A C5 0.96 no
H5B C5 0.96 no
N7 N6 1.22(2) yes
N8 N7 1.15(2) yes
O10 C9 1.16(2) yes
O11 C9 1.342(15) yes
C12 O11 1.448(13) yes
H12A C12 0.96 no
H12B C12 0.96 no
H12C C12 0.96 no
O14 C13 1.205(14) yes
N15 C13 1.421(14) yes
C16 N15 1.425(10) yes
C22 N15 1.417(10) yes
C17 C16 1.395(9) no
C21 C16 1.395(8) no
C18 C17 1.395(8) no
H17 C17 0.96 no
C19 C18 1.395(8) no
H18 C18 0.96 no
C20 C19 1.395(9) no
H19 C19 0.96 no
C21 C20 1.395(8) no
H20 C20 0.96 no
H21 C21 0.96 no
C23 C22 1.395(9) no
C27 C22 1.395(10) no
C24 C23 1.395(8) no
H23 C23 0.96 no
C25 C24 1.395(10) no
H24 C24 0.96 no
C26 C25 1.395(9) no
H25 C25 0.96 no
C27 C26 1.395(8) no
H26 C26 0.96 no
H27 C27 0.96 no
